data_7717087
loop_
_publ_author_name
'Mikata, Yuji'
'Akedo, Miyu'
'Hamamoto, Erina'
'Yoshida, Shoko'
'Shoji, Sunao'
'Ohsedo, Yutaka'
'Matsuo, Takashi'
'Storr, Tim'
'Funahashi, Yasuhiro'

_publ_section_title
;
 Structural and electrochemical properties of mononuclear copper(II)
 complexes with pentadentate ethylenediamine-based ligands with
 pyridine/quinoline/isoquinoline/quinoxaline binding sites.
;
_journal_issue 40
_journal_name_full 'Dalton transactions (Cambridge, England : 2003)'
_journal_page_first 16716
_journal_page_last 16732
_journal_paper_doi 10.1039/d4dt02363c
_journal_volume 53
_journal_year 2024
_chemical_formula_moiety 'C42 H42 Cl2 Cu N6 O9'
_chemical_formula_sum 'C42 H42 Cl2 Cu N6 O9'
_chemical_formula_weight 909.28
_space_group_crystal_system triclinic
_space_group_IT_number 2
_space_group_name_Hall '-P 1'
_space_group_name_H-M_alt 'P -1'
_atom_sites_solution_hydrogens geom
_atom_sites_solution_primary direct
_atom_sites_solution_secondary difmap
_audit_update_record
;
2024-08-06 deposited with the CCDC.	2024-09-24 downloaded from the CCDC.
;
_cell_angle_alpha 86.264(7)
_cell_angle_beta 75.769(6)
_cell_angle_gamma 88.616(6)
_cell_formula_units_Z 2
_cell_length_a 11.805(3)
_cell_length_b 13.196(4)
_cell_length_c 13.294(4)
_cell_measurement_reflns_used 6615
_cell_measurement_temperature 153
_cell_measurement_theta_max 30.60
_cell_measurement_theta_min 2.10
_cell_volume 2003.0(10)
_computing_cell_refinement 'CrystalClear-SM Expert 2.0 r16'
_computing_data_collection 'CrystalClear-SM Expert 2.0 r16 (Rigaku, 2014)'
_computing_data_reduction 'CrystalClear-SM Expert 2.0 r16'
_computing_molecular_graphics 'CrystalStructure 4.2.5'
_computing_publication_material 'CrystalStructure 4.2.5 (Rigaku, 2017)'
_computing_structure_refinement 'SHELXL Version 2016/6 (Sheldrick, 2008)'
_computing_structure_solution 'SIR92 (Altomare, et al., 1994)'
_diffrn_ambient_temperature 153
_diffrn_detector_area_resol_mean 7.111
_diffrn_measured_fraction_theta_full 0.990
_diffrn_measured_fraction_theta_max 0.898
_diffrn_measurement_device_type 'Rigaku Saturn724'
_diffrn_measurement_method \w
_diffrn_radiation_type 'Mo K\a'
_diffrn_radiation_wavelength 0.71075
_diffrn_reflns_av_R_equivalents 0.0242
_diffrn_reflns_Laue_measured_fraction_full 0.990
_diffrn_reflns_Laue_measured_fraction_max 0.898
_diffrn_reflns_limit_h_max 16
_diffrn_reflns_limit_h_min -16
_diffrn_reflns_limit_k_max 18
_diffrn_reflns_limit_k_min -18
_diffrn_reflns_limit_l_max 18
_diffrn_reflns_limit_l_min -18
_diffrn_reflns_number 24105
_diffrn_reflns_point_group_measured_fraction_full 0.990
_diffrn_reflns_point_group_measured_fraction_max 0.898
_diffrn_reflns_theta_full 25.242
_diffrn_reflns_theta_max 30.745
_diffrn_reflns_theta_min 2.072
_diffrn_standards_number 0
_exptl_absorpt_coefficient_mu 0.744
_exptl_absorpt_correction_T_max 0.971
_exptl_absorpt_correction_T_min 0.898
_exptl_absorpt_correction_type multi-scan
_exptl_absorpt_process_details 'REQAB (Rigaku, 1998)'
_exptl_crystal_colour blue
_exptl_crystal_density_diffrn 1.507
_exptl_crystal_density_method 'not measured'
_exptl_crystal_description prism
_exptl_crystal_F_000 942.00
_exptl_crystal_size_max 0.250
_exptl_crystal_size_mid 0.250
_exptl_crystal_size_min 0.040
_refine_diff_density_max 1.14
_refine_diff_density_min -0.76
_refine_ls_extinction_method none
_refine_ls_goodness_of_fit_ref 1.072
_refine_ls_hydrogen_treatment constr
_refine_ls_number_parameters 552
_refine_ls_number_reflns 11187
_refine_ls_number_restraints 0
_refine_ls_R_factor_all 0.0529
_refine_ls_R_factor_gt 0.0443
_refine_ls_shift/su_max 0.001
_refine_ls_structure_factor_coef Fsqd
_refine_ls_weighting_details 'w = 1/[\s^2^(Fo^2^)+(0.0700P)^2^+0.9962P] where P=(Fo^2^+2Fc^2^)/3'
_refine_ls_weighting_scheme calc
_refine_ls_wR_factor_gt 0.1181
_refine_ls_wR_factor_ref 0.1267
_reflns_Friedel_coverage 0.000
_reflns_number_gt 9379
_reflns_number_total 11187
_reflns_threshold_expression F^2^>2.0\s(F^2^)
_cod_data_source_file d4dt02363c2.cif
_cod_data_source_block Bn-1-isoTQEN-Cu(ClO4)2-201218
_cod_depositor_comments 'Adding full bibliography for 7717077--7717088.cif.'
_cod_database_code 7717087

loop_
_space_group_symop_id
_space_group_symop_operation_xyz
1 +X,+Y,+Z
2 -X,-Y,-Z

loop_
_atom_site_label
_atom_site_type_symbol
_atom_site_fract_x
_atom_site_fract_y
_atom_site_fract_z
_atom_site_U_iso_or_equiv
_atom_site_adp_type
_atom_site_occupancy
_atom_site_site_symmetry_order
_atom_site_calc_flag
_atom_site_refinement_flags_posn
_atom_site_refinement_flags_adp
_atom_site_refinement_flags_occupancy
_atom_site_disorder_assembly
_atom_site_disorder_group
Cu1 Cu 0.61560(2) 0.27788(2) 0.75245(2) 0.02121(7) Uani 1 1 d . . . . .
Cl1 Cl 1.08370(4) 0.22341(4) 0.85713(4) 0.02879(10) Uani 1 1 d . . . . .
Cl2 Cl 0.61459(6) -0.13775(4) 0.60072(4) 0.04365(14) Uani 1 1 d . . . . .
O1 O 1.19748(13) 0.23269(14) 0.87588(13) 0.0414(4) Uani 1 1 d . . . . .
O2 O 0.99560(14) 0.22831(16) 0.95245(14) 0.0486(4) Uani 1 1 d . . . . .
O3 O 1.0632(2) 0.30774(18) 0.78975(19) 0.0684(6) Uani 1 1 d . . . . .
O4 O 1.0735(2) 0.13145(18) 0.8101(2) 0.0797(8) Uani 1 1 d . . . . .
O5 O 0.67957(19) -0.0892(2) 0.66080(17) 0.0757(8) Uani 1 1 d . . . . .
O6 O 0.6006(2) -0.07621(17) 0.5154(2) 0.0778(8) Uani 1 1 d . . . . .
O7 O 0.5011(4) -0.1474(4) 0.6652(3) 0.144(2) Uani 0.8 1 d . . P . .
O8 O 0.7179(5) -0.1987(5) 0.5437(5) 0.0656(17) Uani 0.4 1 d . . P . .
O9 O 0.6208(7) -0.2431(3) 0.5871(4) 0.152(3) Uani 0.8 1 d . . P . .
O10 O 1.27539(17) 0.59447(14) 0.51497(14) 0.0528(5) Uani 1 1 d . . . . .
N1 N 0.52182(12) 0.20564(11) 0.67247(11) 0.0219(3) Uani 1 1 d . . . . .
N2 N 0.51422(12) 0.40603(11) 0.73565(11) 0.0218(3) Uani 1 1 d . . . . .
N3 N 0.75144(13) 0.21265(12) 0.65545(12) 0.0234(3) Uani 1 1 d . . . . .
N4 N 0.52040(13) 0.18707(12) 0.87729(12) 0.0239(3) Uani 1 1 d . . . . .
N5 N 0.69854(12) 0.37692(11) 0.81428(11) 0.0217(3) Uani 1 1 d . . . . .
N6 N 1.11497(15) 0.49770(14) 0.58259(13) 0.0325(4) Uani 1 1 d . . . . .
C1 C 0.42124(15) 0.27412(14) 0.66309(14) 0.0251(3) Uani 1 1 d . . . . .
H1A H 0.356819 0.264921 0.726532 0.030 Uiso 1 1 calc R U . . .
H1B H 0.391804 0.256691 0.602830 0.030 Uiso 1 1 calc R U . . .
C2 C 0.46150(15) 0.38427(14) 0.64872(14) 0.0249(3) Uani 1 1 d . . . . .
H2A H 0.519826 0.395451 0.581472 0.030 Uiso 1 1 calc R U . . .
H2B H 0.394147 0.430371 0.648410 0.030 Uiso 1 1 calc R U . . .
C3 C 0.59861(15) 0.18476(14) 0.56876(14) 0.0243(3) Uani 1 1 d . . . . .
H3A H 0.589365 0.240020 0.517270 0.029 Uiso 1 1 calc R U . . .
H3B H 0.574815 0.120413 0.545837 0.029 Uiso 1 1 calc R U . . .
C4 C 0.72489(15) 0.17701(13) 0.57336(14) 0.0229(3) Uani 1 1 d . . . . .
C5 C 0.86557(16) 0.21291(15) 0.66188(15) 0.0275(4) Uani 1 1 d . . . . .
H5 H 0.883114 0.238134 0.721594 0.033 Uiso 1 1 calc R U . . .
C6 C 0.95440(16) 0.17841(15) 0.58593(16) 0.0301(4) Uani 1 1 d . . . . .
H6 H 1.032524 0.179325 0.592958 0.036 Uiso 1 1 calc R U . . .
C7 C 1.01883(18) 0.10519(16) 0.41305(17) 0.0343(4) Uani 1 1 d . . . . .
H7 H 1.098363 0.106493 0.416021 0.041 Uiso 1 1 calc R U . . .
C8 C 0.98983(19) 0.06892(17) 0.32904(17) 0.0368(5) Uani 1 1 d . . . . .
H8 H 1.049767 0.045320 0.273682 0.044 Uiso 1 1 calc R U . . .
C9 C 0.87260(19) 0.06584(17) 0.32291(16) 0.0350(4) Uani 1 1 d . . . . .
H9 H 0.854270 0.039417 0.264079 0.042 Uiso 1 1 calc R U . . .
C10 C 0.78457(17) 0.10075(15) 0.40131(15) 0.0294(4) Uani 1 1 d . . . . .
H10 H 0.705696 0.099274 0.396397 0.035 Uiso 1 1 calc R U . . .
C11 C 0.81194(15) 0.13895(13) 0.48954(14) 0.0240(3) Uani 1 1 d . . . . .
C12 C 0.92985(16) 0.14107(14) 0.49625(15) 0.0272(4) Uani 1 1 d . . . . .
C13 C 0.47882(16) 0.10902(14) 0.73188(14) 0.0260(3) Uani 1 1 d . . . . .
H13A H 0.537907 0.054763 0.711681 0.031 Uiso 1 1 calc R U . . .
H13B H 0.406107 0.088850 0.714301 0.031 Uiso 1 1 calc R U . . .
C14 C 0.45505(15) 0.11994(13) 0.84787(14) 0.0229(3) Uani 1 1 d . . . . .
C15 C 0.51215(16) 0.19632(14) 0.98067(14) 0.0257(3) Uani 1 1 d . . . . .
H15 H 0.559909 0.244656 1.000167 0.031 Uiso 1 1 calc R U . . .
C16 C 0.43846(16) 0.13923(14) 1.05667(14) 0.0264(4) Uani 1 1 d . . . . .
H16 H 0.436656 0.146289 1.127710 0.032 Uiso 1 1 calc R U . . .
C17 C 0.28090(17) 0.01092(15) 1.10377(15) 0.0298(4) Uani 1 1 d . . . . .
H17 H 0.276168 0.015758 1.175675 0.036 Uiso 1 1 calc R U . . .
C18 C 0.20699(18) -0.05224(16) 1.07295(17) 0.0332(4) Uani 1 1 d . . . . .
H18 H 0.149398 -0.089080 1.123779 0.040 Uiso 1 1 calc R U . . .
C19 C 0.21568(18) -0.06304(16) 0.96652(17) 0.0334(4) Uani 1 1 d . . . . .
H19 H 0.164047 -0.107255 0.946295 0.040 Uiso 1 1 calc R U . . .
C20 C 0.29765(17) -0.01051(15) 0.89216(16) 0.0285(4) Uani 1 1 d . . . . .
H20 H 0.304390 -0.020168 0.820731 0.034 Uiso 1 1 calc R U . . .
C21 C 0.37258(15) 0.05822(13) 0.92105(14) 0.0232(3) Uani 1 1 d . . . . .
C22 C 0.36433(15) 0.06902(14) 1.02866(14) 0.0246(3) Uani 1 1 d . . . . .
C23 C 0.60425(15) 0.48614(14) 0.70739(14) 0.0232(3) Uani 1 1 d . . . . .
H23A H 0.566661 0.554108 0.713013 0.028 Uiso 1 1 calc R U . . .
H23B H 0.650188 0.480394 0.634854 0.028 Uiso 1 1 calc R U . . .
C24 C 0.68357(14) 0.47241(13) 0.78142(13) 0.0217(3) Uani 1 1 d . . . . .
C25 C 0.76659(15) 0.35580(14) 0.88315(14) 0.0240(3) Uani 1 1 d . . . . .
H25 H 0.777538 0.287042 0.904948 0.029 Uiso 1 1 calc R U . . .
C26 C 0.81886(15) 0.43006(14) 0.92120(14) 0.0253(3) Uani 1 1 d . . . . .
H26 H 0.863345 0.413100 0.970631 0.030 Uiso 1 1 calc R U . . .
C27 C 0.86159(17) 0.61378(15) 0.92159(15) 0.0294(4) Uani 1 1 d . . . . .
H27 H 0.903758 0.600727 0.973477 0.035 Uiso 1 1 calc R U . . .
C28 C 0.85378(18) 0.71050(16) 0.88051(17) 0.0328(4) Uani 1 1 d . . . . .
H28 H 0.891019 0.764224 0.903802 0.039 Uiso 1 1 calc R U . . .
C29 C 0.79093(18) 0.73151(15) 0.80376(16) 0.0312(4) Uani 1 1 d . . . . .
H29 H 0.788668 0.798797 0.774148 0.037 Uiso 1 1 calc R U . . .
C30 C 0.73297(16) 0.65559(14) 0.77144(15) 0.0265(3) Uani 1 1 d . . . . .
H30 H 0.688768 0.670820 0.721446 0.032 Uiso 1 1 calc R U . . .
C31 C 0.73940(15) 0.55449(13) 0.81299(14) 0.0227(3) Uani 1 1 d . . . . .
C32 C 0.80701(15) 0.53270(14) 0.88715(13) 0.0236(3) Uani 1 1 d . . . . .
C33 C 0.42550(15) 0.42579(14) 0.83476(13) 0.0241(3) Uani 1 1 d . . . . .
H33A H 0.467019 0.433458 0.890055 0.029 Uiso 1 1 calc R U . . .
H33B H 0.374557 0.365670 0.855455 0.029 Uiso 1 1 calc R U . . .
C34 C 0.34937(15) 0.51850(14) 0.82890(14) 0.0246(3) Uani 1 1 d . . . . .
C35 C 0.38719(18) 0.61570(15) 0.83980(16) 0.0329(4) Uani 1 1 d . . . . .
H35 H 0.461927 0.624204 0.852753 0.040 Uiso 1 1 calc R U . . .
C36 C 0.3167(2) 0.69986(17) 0.83191(19) 0.0425(5) Uani 1 1 d . . . . .
H36 H 0.344412 0.765848 0.837126 0.051 Uiso 1 1 calc R U . . .
C37 C 0.2062(2) 0.68814(19) 0.81645(18) 0.0449(6) Uani 1 1 d . . . . .
H37 H 0.157761 0.745836 0.811458 0.054 Uiso 1 1 calc R U . . .
C38 C 0.1668(2) 0.5920(2) 0.80832(17) 0.0401(5) Uani 1 1 d . . . . .
H38 H 0.090209 0.583662 0.799313 0.048 Uiso 1 1 calc R U . . .
C39 C 0.23802(16) 0.50724(16) 0.81318(15) 0.0300(4) Uani 1 1 d . . . . .
H39 H 0.210782 0.441642 0.805787 0.036 Uiso 1 1 calc R U . . .
C40 C 1.1731(2) 0.58478(17) 0.56284(16) 0.0374(5) Uani 1 1 d . . . . .
H40 H 1.131771 0.644344 0.587939 0.045 Uiso 1 1 calc R U . . .
C41 C 0.99450(19) 0.4941(2) 0.64309(18) 0.0408(5) Uani 1 1 d . . . . .
H41A H 0.966915 0.563079 0.659990 0.049 Uiso 1 1 calc R U . . .
H41B H 0.989561 0.452036 0.707503 0.049 Uiso 1 1 calc R U . . .
H41C H 0.945695 0.464907 0.602618 0.049 Uiso 1 1 calc R U . . .
C42 C 1.1710(2) 0.40180(17) 0.54891(18) 0.0400(5) Uani 1 1 d . . . . .
H42A H 1.253757 0.413400 0.515462 0.048 Uiso 1 1 calc R U . . .
H42B H 1.132681 0.373964 0.499320 0.048 Uiso 1 1 calc R U . . .
H42C H 1.164201 0.353594 0.609330 0.048 Uiso 1 1 calc R U . . .

loop_
_atom_site_aniso_label
_atom_site_aniso_U_11
_atom_site_aniso_U_22
_atom_site_aniso_U_33
_atom_site_aniso_U_23
_atom_site_aniso_U_13
_atom_site_aniso_U_12
Cu1 0.01900(11) 0.02100(12) 0.02470(11) -0.00637(8) -0.00604(8) -0.00079(7)
Cl1 0.0270(2) 0.0292(2) 0.0311(2) -0.00368(17) -0.00834(16) -0.00222(16)
Cl2 0.0641(4) 0.0338(3) 0.0377(3) -0.0044(2) -0.0218(3) 0.0105(2)
O1 0.0219(7) 0.0577(10) 0.0449(9) -0.0057(8) -0.0081(6) 0.0010(6)
O2 0.0314(8) 0.0686(12) 0.0423(9) -0.0032(8) -0.0012(7) -0.0113(8)
O3 0.0637(13) 0.0712(14) 0.0723(14) 0.0320(11) -0.0295(11) -0.0060(11)
O4 0.0742(15) 0.0650(14) 0.110(2) -0.0556(14) -0.0293(14) 0.0027(12)
O5 0.0544(12) 0.129(2) 0.0579(12) -0.0427(13) -0.0346(10) 0.0304(13)
O6 0.113(2) 0.0540(12) 0.0894(17) 0.0237(12) -0.0731(16) -0.0318(13)
O7 0.122(3) 0.218(5) 0.076(2) -0.038(3) 0.028(2) -0.133(4)
O8 0.069(3) 0.058(3) 0.081(4) -0.050(3) -0.030(3) 0.026(3)
O9 0.322(8) 0.066(2) 0.120(4) -0.038(2) -0.154(5) 0.073(4)
O10 0.0524(10) 0.0503(11) 0.0441(9) -0.0110(8) 0.0139(8) -0.0174(8)
N1 0.0183(6) 0.0241(7) 0.0234(7) -0.0070(5) -0.0035(5) -0.0021(5)
N2 0.0188(6) 0.0240(7) 0.0234(7) -0.0062(5) -0.0053(5) 0.0013(5)
N3 0.0194(6) 0.0235(7) 0.0272(7) -0.0054(6) -0.0043(5) -0.0015(5)
N4 0.0220(7) 0.0237(7) 0.0260(7) -0.0056(6) -0.0045(5) -0.0023(5)
N5 0.0207(6) 0.0216(7) 0.0237(7) -0.0050(5) -0.0061(5) -0.0006(5)
N6 0.0311(8) 0.0344(9) 0.0296(8) -0.0007(7) -0.0034(6) 0.0002(7)
C1 0.0178(7) 0.0316(9) 0.0272(8) -0.0085(7) -0.0063(6) 0.0011(6)
C2 0.0227(8) 0.0286(9) 0.0258(8) -0.0078(7) -0.0091(6) 0.0031(7)
C3 0.0205(7) 0.0289(9) 0.0233(8) -0.0077(7) -0.0034(6) -0.0015(6)
C4 0.0208(7) 0.0216(8) 0.0254(8) -0.0026(6) -0.0033(6) -0.0022(6)
C5 0.0227(8) 0.0281(9) 0.0329(9) -0.0056(7) -0.0084(7) -0.0009(7)
C6 0.0199(8) 0.0329(10) 0.0370(10) -0.0038(8) -0.0058(7) -0.0008(7)
C7 0.0249(9) 0.0348(11) 0.0384(10) -0.0036(8) 0.0013(8) 0.0024(8)
C8 0.0331(10) 0.0367(11) 0.0341(10) -0.0078(8) 0.0054(8) 0.0045(8)
C9 0.0378(11) 0.0354(11) 0.0289(9) -0.0088(8) -0.0012(8) 0.0017(8)
C10 0.0283(9) 0.0303(9) 0.0284(9) -0.0067(7) -0.0033(7) -0.0002(7)
C11 0.0225(8) 0.0208(8) 0.0266(8) -0.0025(6) -0.0017(6) -0.0001(6)
C12 0.0223(8) 0.0246(8) 0.0317(9) -0.0015(7) -0.0011(7) 0.0014(6)
C13 0.0266(8) 0.0246(8) 0.0270(8) -0.0072(7) -0.0047(7) -0.0060(7)
C14 0.0206(7) 0.0217(8) 0.0268(8) -0.0047(6) -0.0059(6) -0.0008(6)
C15 0.0253(8) 0.0254(9) 0.0274(8) -0.0065(7) -0.0069(6) -0.0029(7)
C16 0.0267(8) 0.0271(9) 0.0257(8) -0.0059(7) -0.0061(7) 0.0013(7)
C17 0.0301(9) 0.0268(9) 0.0296(9) -0.0025(7) -0.0015(7) 0.0001(7)
C18 0.0296(9) 0.0266(9) 0.0382(10) -0.0002(8) 0.0013(8) -0.0039(7)
C19 0.0276(9) 0.0286(10) 0.0433(11) -0.0046(8) -0.0060(8) -0.0069(7)
C20 0.0271(8) 0.0254(9) 0.0334(9) -0.0044(7) -0.0073(7) -0.0044(7)
C21 0.0194(7) 0.0202(8) 0.0296(8) -0.0031(6) -0.0048(6) 0.0003(6)
C22 0.0219(8) 0.0222(8) 0.0289(8) -0.0038(7) -0.0043(6) 0.0028(6)
C23 0.0220(7) 0.0227(8) 0.0250(8) -0.0018(6) -0.0062(6) -0.0006(6)
C24 0.0198(7) 0.0235(8) 0.0212(7) -0.0046(6) -0.0030(6) 0.0013(6)
C25 0.0226(8) 0.0240(8) 0.0258(8) -0.0016(6) -0.0069(6) 0.0015(6)
C26 0.0237(8) 0.0288(9) 0.0242(8) -0.0033(7) -0.0070(6) 0.0003(7)
C27 0.0282(9) 0.0317(10) 0.0303(9) -0.0078(7) -0.0086(7) -0.0046(7)
C28 0.0326(10) 0.0277(9) 0.0391(10) -0.0092(8) -0.0081(8) -0.0071(8)
C29 0.0319(9) 0.0222(9) 0.0380(10) -0.0040(7) -0.0051(8) -0.0032(7)
C30 0.0259(8) 0.0225(8) 0.0309(9) -0.0028(7) -0.0061(7) -0.0001(7)
C31 0.0199(7) 0.0222(8) 0.0253(8) -0.0050(6) -0.0032(6) -0.0013(6)
C32 0.0207(7) 0.0260(8) 0.0236(8) -0.0054(6) -0.0035(6) -0.0015(6)
C33 0.0225(8) 0.0255(8) 0.0233(8) -0.0050(6) -0.0030(6) 0.0006(6)
C34 0.0218(8) 0.0266(9) 0.0240(8) -0.0054(6) -0.0022(6) 0.0017(6)
C35 0.0304(9) 0.0279(9) 0.0374(10) -0.0105(8) -0.0002(8) -0.0006(7)
C36 0.0504(13) 0.0259(10) 0.0442(12) -0.0061(9) 0.0026(10) 0.0034(9)
C37 0.0552(14) 0.0410(12) 0.0346(11) -0.0009(9) -0.0064(10) 0.0236(11)
C38 0.0326(10) 0.0572(14) 0.0319(10) -0.0103(9) -0.0103(8) 0.0151(10)
C39 0.0237(8) 0.0371(10) 0.0288(9) -0.0087(8) -0.0040(7) 0.0015(7)
C40 0.0456(12) 0.0347(11) 0.0279(9) -0.0033(8) -0.0009(8) -0.0040(9)
C41 0.0302(10) 0.0536(14) 0.0368(11) 0.0022(10) -0.0060(8) 0.0004(9)
C42 0.0454(12) 0.0337(11) 0.0383(11) -0.0034(9) -0.0053(9) 0.0018(9)

loop_
_atom_type_symbol
_atom_type_description
_atom_type_scat_dispersion_real
_atom_type_scat_dispersion_imag
_atom_type_scat_source
C C 0.0033 0.0016
;
International Tables for Crystallography
(Vol. C, Tables 4.2.6.8 and 6.1.1.4)
;
H H 0.0000 0.0000
;
International Tables for Crystallography
(Vol. C, Table 6.1.1.4)
;
Cl Cl 0.1484 0.1585
;
International Tables for Crystallography
(Vol. C, Tables 4.2.6.8 and 6.1.1.4)
;
Cu Cu 0.3201 1.2651
;
International Tables for Crystallography
(Vol. C, Tables 4.2.6.8 and 6.1.1.4)
;
N N 0.0061 0.0033
;
International Tables for Crystallography
(Vol. C, Tables 4.2.6.8 and 6.1.1.4)
;
O O 0.0106 0.0060
;
International Tables for Crystallography
(Vol. C, Tables 4.2.6.8 and 6.1.1.4)
;

loop_
_geom_angle_atom_site_label_1
_geom_angle_atom_site_label_2
_geom_angle_atom_site_label_3
_geom_angle
_geom_angle_site_symmetry_1
_geom_angle_site_symmetry_3
_geom_angle_publ_flag
N5 Cu1 N1 167.10(6) . . ?
N5 Cu1 N3 100.50(6) . . ?
N1 Cu1 N3 83.25(6) . . ?
N5 Cu1 N2 81.18(6) . . ?
N1 Cu1 N2 87.22(6) . . ?
N3 Cu1 N2 132.71(6) . . ?
N5 Cu1 N4 105.66(6) . . ?
N1 Cu1 N4 83.11(6) . . ?
N3 Cu1 N4 117.23(6) . . ?
N2 Cu1 N4 107.31(6) . . ?
O4 Cl1 O2 109.98(14) . . ?
O4 Cl1 O1 111.42(13) . . ?
O2 Cl1 O1 110.16(10) . . ?
O4 Cl1 O3 109.10(17) . . ?
O2 Cl1 O3 106.91(14) . . ?
O1 Cl1 O3 109.14(12) . . ?
O6 Cl2 O7 104.4(3) . . ?
O6 Cl2 O9 115.56(19) . . ?
O7 Cl2 O9 90.9(4) . . ?
O6 Cl2 O5 112.26(15) . . ?
O7 Cl2 O5 105.04(18) . . ?
O9 Cl2 O5 123.3(2) . . ?
O6 Cl2 O8 97.1(3) . . ?
O7 Cl2 O8 142.7(4) . . ?
O9 Cl2 O8 52.0(3) . . ?
O5 Cl2 O8 94.2(2) . . ?
O9 O8 Cl2 60.0(3) . . ?
O8 O9 Cl2 68.0(3) . . ?
C13 N1 C3 110.44(14) . . ?
C13 N1 C1 110.50(14) . . ?
C3 N1 C1 111.80(14) . . ?
C13 N1 Cu1 108.37(11) . . ?
C3 N1 Cu1 108.61(10) . . ?
C1 N1 Cu1 106.97(10) . . ?
C23 N2 C2 113.29(14) . . ?
C23 N2 C33 111.84(13) . . ?
C2 N2 C33 113.51(13) . . ?
C23 N2 Cu1 101.38(10) . . ?
C2 N2 Cu1 104.06(10) . . ?
C33 N2 Cu1 111.83(11) . . ?
C4 N3 C5 119.85(15) . . ?
C4 N3 Cu1 113.66(12) . . ?
C5 N3 Cu1 126.05(12) . . ?
C14 N4 C15 119.92(16) . . ?
C14 N4 Cu1 112.41(12) . . ?
C15 N4 Cu1 127.40(12) . . ?
C24 N5 C25 119.99(15) . . ?
C24 N5 Cu1 112.95(12) . . ?
C25 N5 Cu1 127.05(13) . . ?
C40 N6 C41 120.92(19) . . ?
C40 N6 C42 121.57(19) . . ?
C41 N6 C42 117.45(19) . . ?
N1 C1 C2 109.40(14) . . ?
N1 C1 H1A 109.8 . . ?
C2 C1 H1A 109.8 . . ?
N1 C1 H1B 109.8 . . ?
C2 C1 H1B 109.8 . . ?
H1A C1 H1B 108.2 . . ?
N2 C2 C1 108.75(15) . . ?
N2 C2 H2A 109.9 . . ?
C1 C2 H2A 109.9 . . ?
N2 C2 H2B 109.9 . . ?
C1 C2 H2B 109.9 . . ?
H2A C2 H2B 108.3 . . ?
N1 C3 C4 110.84(14) . . ?
N1 C3 H3A 109.5 . . ?
C4 C3 H3A 109.5 . . ?
N1 C3 H3B 109.5 . . ?
C4 C3 H3B 109.5 . . ?
H3A C3 H3B 108.1 . . ?
N3 C4 C11 122.06(16) . . ?
N3 C4 C3 116.84(15) . . ?
C11 C4 C3 120.98(16) . . ?
C6 C5 N3 122.33(17) . . ?
C6 C5 H5 118.8 . . ?
N3 C5 H5 118.8 . . ?
C5 C6 C12 119.55(17) . . ?
C5 C6 H6 120.2 . . ?
C12 C6 H6 120.2 . . ?
C8 C7 C12 119.92(19) . . ?
C8 C7 H7 120.0 . . ?
C12 C7 H7 120.0 . . ?
C7 C8 C9 121.15(18) . . ?
C7 C8 H8 119.4 . . ?
C9 C8 H8 119.4 . . ?
C10 C9 C8 120.50(19) . . ?
C10 C9 H9 119.7 . . ?
C8 C9 H9 119.7 . . ?
C9 C10 C11 119.67(19) . . ?
C9 C10 H10 120.2 . . ?
C11 C10 H10 120.2 . . ?
C10 C11 C12 119.85(16) . . ?
C10 C11 C4 122.54(17) . . ?
C12 C11 C4 117.60(16) . . ?
C6 C12 C11 118.59(16) . . ?
C6 C12 C7 122.50(18) . . ?
C11 C12 C7 118.91(18) . . ?
N1 C13 C14 111.26(14) . . ?
N1 C13 H13A 109.4 . . ?
C14 C13 H13A 109.4 . . ?
N1 C13 H13B 109.4 . . ?
C14 C13 H13B 109.4 . . ?
H13A C13 H13B 108.0 . . ?
N4 C14 C21 122.04(16) . . ?
N4 C14 C13 115.64(15) . . ?
C21 C14 C13 122.22(15) . . ?
C16 C15 N4 122.69(16) . . ?
C16 C15 H15 118.7 . . ?
N4 C15 H15 118.7 . . ?
C15 C16 C22 119.17(17) . . ?
C15 C16 H16 120.4 . . ?
C22 C16 H16 120.4 . . ?
C18 C17 C22 120.17(18) . . ?
C18 C17 H17 119.9 . . ?
C22 C17 H17 119.9 . . ?
C17 C18 C19 120.60(18) . . ?
C17 C18 H18 119.7 . . ?
C19 C18 H18 119.7 . . ?
C20 C19 C18 120.63(19) . . ?
C20 C19 H19 119.7 . . ?
C18 C19 H19 119.7 . . ?
C19 C20 C21 120.32(18) . . ?
C19 C20 H20 119.8 . . ?
C21 C20 H20 119.8 . . ?
C20 C21 C14 123.37(17) . . ?
C20 C21 C22 119.15(16) . . ?
C14 C21 C22 117.47(16) . . ?
C16 C22 C17 122.28(17) . . ?
C16 C22 C21 118.66(16) . . ?
C17 C22 C21 119.05(17) . . ?
N2 C23 C24 108.04(14) . . ?
N2 C23 H23A 110.1 . . ?
C24 C23 H23A 110.1 . . ?
N2 C23 H23B 110.1 . . ?
C24 C23 H23B 110.1 . . ?
H23A C23 H23B 108.4 . . ?
N5 C24 C31 121.86(16) . . ?
N5 C24 C23 115.01(15) . . ?
C31 C24 C23 123.13(16) . . ?
C26 C25 N5 122.08(17) . . ?
C26 C25 H25 119.0 . . ?
N5 C25 H25 119.0 . . ?
C25 C26 C32 119.93(17) . . ?
C25 C26 H26 120.0 . . ?
C32 C26 H26 120.0 . . ?
C28 C27 C32 120.29(18) . . ?
C28 C27 H27 119.9 . . ?
C32 C27 H27 119.9 . . ?
C27 C28 C29 120.70(18) . . ?
C27 C28 H28 119.7 . . ?
C29 C28 H28 119.7 . . ?
C30 C29 C28 120.67(19) . . ?
C30 C29 H29 119.7 . . ?
C28 C29 H29 119.7 . . ?
C29 C30 C31 119.77(18) . . ?
C29 C30 H30 120.1 . . ?
C31 C30 H30 120.1 . . ?
C30 C31 C24 122.56(17) . . ?
C30 C31 C32 119.44(16) . . ?
C24 C31 C32 117.97(16) . . ?
C26 C32 C27 122.93(17) . . ?
C26 C32 C31 118.04(16) . . ?
C27 C32 C31 119.01(17) . . ?
N2 C33 C34 114.89(15) . . ?
N2 C33 H33A 108.5 . . ?
C34 C33 H33A 108.5 . . ?
N2 C33 H33B 108.5 . . ?
C34 C33 H33B 108.5 . . ?
H33A C33 H33B 107.5 . . ?
C39 C34 C35 118.85(18) . . ?
C39 C34 C33 119.49(17) . . ?
C35 C34 C33 121.66(17) . . ?
C36 C35 C34 120.6(2) . . ?
C36 C35 H35 119.7 . . ?
C34 C35 H35 119.7 . . ?
C37 C36 C35 120.2(2) . . ?
C37 C36 H36 119.9 . . ?
C35 C36 H36 119.9 . . ?
C38 C37 C36 119.6(2) . . ?
C38 C37 H37 120.2 . . ?
C36 C37 H37 120.2 . . ?
C37 C38 C39 120.6(2) . . ?
C37 C38 H38 119.7 . . ?
C39 C38 H38 119.7 . . ?
C38 C39 C34 120.0(2) . . ?
C38 C39 H39 120.0 . . ?
C34 C39 H39 120.0 . . ?
O10 C40 N6 125.4(2) . . ?
O10 C40 H40 117.3 . . ?
N6 C40 H40 117.3 . . ?
N6 C41 H41A 109.5 . . ?
N6 C41 H41B 109.5 . . ?
H41A C41 H41B 109.5 . . ?
N6 C41 H41C 109.5 . . ?
H41A C41 H41C 109.5 . . ?
H41B C41 H41C 109.5 . . ?
N6 C42 H42A 109.5 . . ?
N6 C42 H42B 109.5 . . ?
H42A C42 H42B 109.5 . . ?
N6 C42 H42C 109.5 . . ?
H42A C42 H42C 109.5 . . ?
H42B C42 H42C 109.5 . . ?

loop_
_geom_bond_atom_site_label_1
_geom_bond_atom_site_label_2
_geom_bond_distance
_geom_bond_site_symmetry_2
_geom_bond_publ_flag
Cu1 N5 1.9849(15) . ?
Cu1 N1 2.0067(15) . ?
Cu1 N3 2.0091(15) . ?
Cu1 N2 2.0800(15) . ?
Cu1 N4 2.0838(16) . ?
Cl1 O4 1.422(2) . ?
Cl1 O2 1.4322(17) . ?
Cl1 O1 1.4345(16) . ?
Cl1 O3 1.436(2) . ?
Cl2 O6 1.393(2) . ?
Cl2 O7 1.406(4) . ?
Cl2 O9 1.411(4) . ?
Cl2 O5 1.424(2) . ?
Cl2 O8 1.512(5) . ?
O8 O9 1.286(8) . ?
O10 C40 1.224(3) . ?
N1 C13 1.487(2) . ?
N1 C3 1.490(2) . ?
N1 C1 1.499(2) . ?
N2 C23 1.481(2) . ?
N2 C2 1.487(2) . ?
N2 C33 1.501(2) . ?
N3 C4 1.324(2) . ?
N3 C5 1.371(2) . ?
N4 C14 1.326(2) . ?
N4 C15 1.367(2) . ?
N5 C24 1.329(2) . ?
N5 C25 1.371(2) . ?
N6 C40 1.330(3) . ?
N6 C41 1.452(3) . ?
N6 C42 1.458(3) . ?
C1 C2 1.526(3) . ?
C1 H1A 0.9900 . ?
C1 H1B 0.9900 . ?
C2 H2A 0.9900 . ?
C2 H2B 0.9900 . ?
C3 C4 1.508(2) . ?
C3 H3A 0.9900 . ?
C3 H3B 0.9900 . ?
C4 C11 1.426(2) . ?
C5 C6 1.357(3) . ?
C5 H5 0.9500 . ?
C6 C12 1.415(3) . ?
C6 H6 0.9500 . ?
C7 C8 1.363(3) . ?
C7 C12 1.423(3) . ?
C7 H7 0.9500 . ?
C8 C9 1.408(3) . ?
C8 H8 0.9500 . ?
C9 C10 1.373(3) . ?
C9 H9 0.9500 . ?
C10 C11 1.416(3) . ?
C10 H10 0.9500 . ?
C11 C12 1.418(3) . ?
C13 C14 1.514(2) . ?
C13 H13A 0.9900 . ?
C13 H13B 0.9900 . ?
C14 C21 1.424(2) . ?
C15 C16 1.359(3) . ?
C15 H15 0.9500 . ?
C16 C22 1.417(3) . ?
C16 H16 0.9500 . ?
C17 C18 1.371(3) . ?
C17 C22 1.417(3) . ?
C17 H17 0.9500 . ?
C18 C19 1.410(3) . ?
C18 H18 0.9500 . ?
C19 C20 1.366(3) . ?
C19 H19 0.9500 . ?
C20 C21 1.415(2) . ?
C20 H20 0.9500 . ?
C21 C22 1.426(3) . ?
C23 C24 1.517(2) . ?
C23 H23A 0.9900 . ?
C23 H23B 0.9900 . ?
C24 C31 1.419(2) . ?
C25 C26 1.358(3) . ?
C25 H25 0.9500 . ?
C26 C32 1.415(3) . ?
C26 H26 0.9500 . ?
C27 C28 1.365(3) . ?
C27 C32 1.418(2) . ?
C27 H27 0.9500 . ?
C28 C29 1.412(3) . ?
C28 H28 0.9500 . ?
C29 C30 1.375(3) . ?
C29 H29 0.9500 . ?
C30 C31 1.418(3) . ?
C30 H30 0.9500 . ?
C31 C32 1.425(3) . ?
C33 C34 1.510(3) . ?
C33 H33A 0.9900 . ?
C33 H33B 0.9900 . ?
C34 C39 1.394(3) . ?
C34 C35 1.396(3) . ?
C35 C36 1.385(3) . ?
C35 H35 0.9500 . ?
C36 C37 1.383(4) . ?
C36 H36 0.9500 . ?
C37 C38 1.382(4) . ?
C37 H37 0.9500 . ?
C38 C39 1.391(3) . ?
C38 H38 0.9500 . ?
C39 H39 0.9500 . ?
C40 H40 0.9500 . ?
C41 H41A 0.9800 . ?
C41 H41B 0.9800 . ?
C41 H41C 0.9800 . ?
C42 H42A 0.9800 . ?
C42 H42B 0.9800 . ?
C42 H42C 0.9800 . ?

loop_
_geom_torsion_atom_site_label_1
_geom_torsion_atom_site_label_2
_geom_torsion_atom_site_label_3
_geom_torsion_atom_site_label_4
_geom_torsion
_geom_torsion_site_symmetry_1
_geom_torsion_site_symmetry_2
_geom_torsion_site_symmetry_3
_geom_torsion_site_symmetry_4
_geom_torsion_publ_flag
O6 Cl2 O8 O9 -117.0(3) . . . . ?
O7 Cl2 O8 O9 8.1(6) . . . . ?
O5 Cl2 O8 O9 129.9(3) . . . . ?
O6 Cl2 O9 O8 78.4(4) . . . . ?
O7 Cl2 O9 O8 -175.1(4) . . . . ?
O5 Cl2 O9 O8 -66.3(4) . . . . ?
C13 N1 C1 C2 154.41(14) . . . . ?
C3 N1 C1 C2 -82.14(17) . . . . ?
Cu1 N1 C1 C2 36.64(16) . . . . ?
C23 N2 C2 C1 151.84(14) . . . . ?
C33 N2 C2 C1 -79.18(17) . . . . ?
Cu1 N2 C2 C1 42.62(14) . . . . ?
N1 C1 C2 N2 -54.83(17) . . . . ?
C13 N1 C3 C4 -92.12(17) . . . . ?
C1 N1 C3 C4 144.40(15) . . . . ?
Cu1 N1 C3 C4 26.60(17) . . . . ?
C5 N3 C4 C11 -0.5(3) . . . . ?
Cu1 N3 C4 C11 172.43(14) . . . . ?
C5 N3 C4 C3 -176.54(17) . . . . ?
Cu1 N3 C4 C3 -3.6(2) . . . . ?
N1 C3 C4 N3 -15.7(2) . . . . ?
N1 C3 C4 C11 168.19(16) . . . . ?
C4 N3 C5 C6 0.6(3) . . . . ?
Cu1 N3 C5 C6 -171.39(15) . . . . ?
N3 C5 C6 C12 0.3(3) . . . . ?
C12 C7 C8 C9 -0.2(3) . . . . ?
C7 C8 C9 C10 0.8(4) . . . . ?
C8 C9 C10 C11 -0.8(3) . . . . ?
C9 C10 C11 C12 0.1(3) . . . . ?
C9 C10 C11 C4 179.55(19) . . . . ?
N3 C4 C11 C10 -179.93(18) . . . . ?
C3 C4 C11 C10 -4.1(3) . . . . ?
N3 C4 C11 C12 -0.5(3) . . . . ?
C3 C4 C11 C12 175.39(17) . . . . ?
C5 C6 C12 C11 -1.3(3) . . . . ?
C5 C6 C12 C7 179.0(2) . . . . ?
C10 C11 C12 C6 -179.17(18) . . . . ?
C4 C11 C12 C6 1.4(3) . . . . ?
C10 C11 C12 C7 0.5(3) . . . . ?
C4 C11 C12 C7 -178.98(18) . . . . ?
C8 C7 C12 C6 179.2(2) . . . . ?
C8 C7 C12 C11 -0.4(3) . . . . ?
C3 N1 C13 C14 151.48(14) . . . . ?
C1 N1 C13 C14 -84.29(17) . . . . ?
Cu1 N1 C13 C14 32.62(17) . . . . ?
C15 N4 C14 C21 2.0(3) . . . . ?
Cu1 N4 C14 C21 -172.47(13) . . . . ?
C15 N4 C14 C13 -174.61(16) . . . . ?
Cu1 N4 C14 C13 10.91(19) . . . . ?
N1 C13 C14 N4 -29.5(2) . . . . ?
N1 C13 C14 C21 153.91(16) . . . . ?
C14 N4 C15 C16 -0.2(3) . . . . ?
Cu1 N4 C15 C16 173.33(14) . . . . ?
N4 C15 C16 C22 -1.8(3) . . . . ?
C22 C17 C18 C19 2.3(3) . . . . ?
C17 C18 C19 C20 -0.2(3) . . . . ?
C18 C19 C20 C21 -2.1(3) . . . . ?
C19 C20 C21 C14 -176.08(18) . . . . ?
C19 C20 C21 C22 2.3(3) . . . . ?
N4 C14 C21 C20 176.84(17) . . . . ?
C13 C14 C21 C20 -6.8(3) . . . . ?
N4 C14 C21 C22 -1.6(3) . . . . ?
C13 C14 C21 C22 174.79(16) . . . . ?
C15 C16 C22 C17 -176.54(18) . . . . ?
C15 C16 C22 C21 2.1(3) . . . . ?
C18 C17 C22 C16 176.66(18) . . . . ?
C18 C17 C22 C21 -2.0(3) . . . . ?
C20 C21 C22 C16 -179.00(17) . . . . ?
C14 C21 C22 C16 -0.5(2) . . . . ?
C20 C21 C22 C17 -0.3(3) . . . . ?
C14 C21 C22 C17 178.23(16) . . . . ?
C2 N2 C23 C24 -157.32(13) . . . . ?
C33 N2 C23 C24 72.85(17) . . . . ?
Cu1 N2 C23 C24 -46.44(14) . . . . ?
C25 N5 C24 C31 2.1(2) . . . . ?
Cu1 N5 C24 C31 -177.38(12) . . . . ?
C25 N5 C24 C23 -178.65(15) . . . . ?
Cu1 N5 C24 C23 1.90(18) . . . . ?
N2 C23 C24 N5 32.19(19) . . . . ?
N2 C23 C24 C31 -148.54(15) . . . . ?
C24 N5 C25 C26 1.1(3) . . . . ?
Cu1 N5 C25 C26 -179.54(13) . . . . ?
N5 C25 C26 C32 -2.1(3) . . . . ?
C32 C27 C28 C29 0.4(3) . . . . ?
C27 C28 C29 C30 2.3(3) . . . . ?
C28 C29 C30 C31 -2.1(3) . . . . ?
C29 C30 C31 C24 -178.72(17) . . . . ?
C29 C30 C31 C32 -0.6(3) . . . . ?
N5 C24 C31 C30 174.10(16) . . . . ?
C23 C24 C31 C30 -5.1(3) . . . . ?
N5 C24 C31 C32 -4.0(2) . . . . ?
C23 C24 C31 C32 176.76(15) . . . . ?
C25 C26 C32 C27 -178.36(17) . . . . ?
C25 C26 C32 C31 0.0(3) . . . . ?
C28 C27 C32 C26 175.36(18) . . . . ?
C28 C27 C32 C31 -3.0(3) . . . . ?
C30 C31 C32 C26 -175.32(16) . . . . ?
C24 C31 C32 C26 2.9(2) . . . . ?
C30 C31 C32 C27 3.2(2) . . . . ?
C24 C31 C32 C27 -178.66(15) . . . . ?
C23 N2 C33 C34 66.42(19) . . . . ?
C2 N2 C33 C34 -63.3(2) . . . . ?
Cu1 N2 C33 C34 179.35(12) . . . . ?
N2 C33 C34 C39 98.2(2) . . . . ?
N2 C33 C34 C35 -82.4(2) . . . . ?
C39 C34 C35 C36 -2.0(3) . . . . ?
C33 C34 C35 C36 178.60(19) . . . . ?
C34 C35 C36 C37 2.1(3) . . . . ?
C35 C36 C37 C38 -0.4(4) . . . . ?
C36 C37 C38 C39 -1.5(3) . . . . ?
C37 C38 C39 C34 1.6(3) . . . . ?
C35 C34 C39 C38 0.2(3) . . . . ?
C33 C34 C39 C38 179.59(17) . . . . ?
C41 N6 C40 O10 178.0(2) . . . . ?
C42 N6 C40 O10 1.0(4) . . . . ?
